data_2001689
loop_
_publ_author_name
'Abrahams, I.'
'Easson, K. S.'

_publ_section_title
;
 Structure of lithium nickel phosphate
;
_journal_issue 5
_journal_name_full 'Acta Crystallographica Section C'
_journal_page_first 925
_journal_page_last 926
_journal_paper_doi 10.1107/S0108270192013064
_journal_volume 49
_journal_year 1993
_chemical_formula_moiety 'Li1 Ni1 O4 P1'
_chemical_formula_sum 'Li Ni O4 P'
_chemical_formula_weight 160.60
_space_group_IT_number 62
_space_group_name_Hall '-P 2ac 2n'
_space_group_name_H-M_alt 'P n m a'
_symmetry_cell_setting orthorhombic
_symmetry_space_group_name_Hall '-P 2ac 2n'
_symmetry_space_group_name_H-M 'P n m a'
_cell_angle_alpha 90
_cell_angle_beta 90
_cell_angle_gamma 90
_cell_formula_units_Z 4
_cell_length_a 10.03170(10)
_cell_length_b 5.85390(10)
_cell_length_c 4.67680(10)
_cell_volume 274.643(8)
_diffrn_radiation_type Cu
_diffrn_radiation_wavelength 1.54056
_exptl_absorpt_coefficient_mu 14.436
_exptl_crystal_density_diffrn 3.884
_exptl_crystal_F_000 312
_cod_data_source_file ha1024.cif
_cod_data_source_block ha1024_structure_1_of_1
_cod_original_cell_volume 274.650(10)
_cod_original_formula_sum 'Li1 Ni1 O4 P1'
_cod_database_code 2001689

loop_
_space_group_symop_id
_space_group_symop_operation_xyz
1 x,y,z
2 -x+1/2,-y,z+1/2
3 x+1/2,-y+1/2,-z+1/2
4 -x,y+1/2,-z
5 -x,-y,-z
6 x+1/2,y,-z+1/2
7 -x+1/2,y+1/2,z+1/2
8 x,-y+1/2,z

loop_
_atom_site_label
_atom_site_fract_x
_atom_site_fract_y
_atom_site_fract_z
_atom_site_U_iso_or_equiv
Li .0 .0 .0 .028(5)
Ni .27560(10) .25 .9825(3) .00096(5)
P .0943(2) .25 .4167(5) .00081(8)
O(1) .1008(5) .25 .7427(10) .0003(2)
O(2) .4492(5) .25 .1978(10) .0004(2)
O(3) .1668(4) .0439(6) .2783(7) .00080(10)

loop_
_geom_bond_atom_site_label_1
_geom_bond_atom_site_label_2
_geom_bond_distance
Li O(1) 2.148(3)
Li O(2) 2.097(3)
Li O(3) 2.135(4)
Ni O(1) 2.082(5)
Ni O(2) 2.012(5)
Ni O(3) 2.051(3)
Ni O(3') 2.135(3)
P O(1) 1.526(5)
P O(2) 1.551(6)
P O(3) 1.550(4)
